data_2022540
loop_
_publ_author_name
'Kucera, Benjamin E.'
'Young, Jr, Victor G.'
'Brennessel, William W.'
'Ellis, John E.'

_publ_section_title
;
 Syntheses and crystal structures of new naphthalene-- and
 anthracene--vanadate salts and an unprecedented dimetallabis(anthracene)
 sandwich complex: [Na(tetrahydrofuran)~3~][V~2~(anthracene)~2~]
;
_journal_coeditor_code ZO3016
_journal_issue 3
_journal_name_full 'Acta Crystallographica Section C'
_journal_page_first
;
;
_journal_paper_doi 10.1107/S2053229622001255
_journal_volume 78
_journal_year 2022
_chemical_formula_iupac '[Na V2 (C14 H10)2 (C4 H8 O)3]'
_chemical_formula_moiety 'C40 H44 Na O3 V2'
_chemical_formula_sum 'C40 H44 Na O3 V2'
_chemical_formula_weight 697.62
_chemical_name_systematic
(\m~3~-\h^6^:\h^6^:\h^6^-Anthracene)(\m~2~-\h^6^:\h^6^-anthracene)tris(tetrahydrofuran)sodiumdivanadium
_space_group_crystal_system triclinic
_space_group_IT_number 2
_space_group_name_Hall '-P 1'
_space_group_name_H-M_alt 'P -1'
_atom_sites_solution_hydrogens mixed
_atom_sites_solution_primary direct
_atom_sites_solution_secondary difmap
_audit_creation_method SHELXL-2018/3
_cell_angle_alpha 78.594(3)
_cell_angle_beta 68.517(3)
_cell_angle_gamma 78.738(3)
_cell_formula_units_Z 2
_cell_length_a 10.9951(16)
_cell_length_b 12.0777(18)
_cell_length_c 13.502(2)
_cell_measurement_reflns_used 2463
_cell_measurement_temperature 173(2)
_cell_measurement_theta_max 27.53
_cell_measurement_theta_min 1.64
_cell_volume 1620.6(4)
_computing_cell_refinement
;
SAINT (Bruker, 2003)
;
_computing_data_collection
;
SMART (Bruker, 2003)
;
_computing_data_reduction
;
SAINT (Bruker, 2003)
;
_computing_molecular_graphics
;
SHELXTL (Sheldrick, 2008)
;
_computing_publication_material
;
SHELXTL (Sheldrick, 2008)
;
_computing_structure_refinement
;
SHELXL2018 (Sheldrick, 2015)
;
_computing_structure_solution
;
SIR97 (Altomare <i>et al.</i>, 1999)
;
_diffrn_ambient_temperature 173(2)
_diffrn_measured_fraction_theta_full 0.998
_diffrn_measured_fraction_theta_max 0.990
_diffrn_measurement_device_type 'Siemens SMART CCD platform'
_diffrn_measurement_method '\w scans'
_diffrn_radiation_type MoK\a
_diffrn_radiation_wavelength 0.71073
_diffrn_reflns_av_R_equivalents 0.0539
_diffrn_reflns_av_unetI/netI 0.0712
_diffrn_reflns_limit_h_max 14
_diffrn_reflns_limit_h_min -14
_diffrn_reflns_limit_k_max 15
_diffrn_reflns_limit_k_min -15
_diffrn_reflns_limit_l_max 17
_diffrn_reflns_limit_l_min -17
_diffrn_reflns_number 19641
_diffrn_reflns_theta_full 25.242
_diffrn_reflns_theta_max 27.533
_diffrn_reflns_theta_min 1.637
_diffrn_source 'normal-focus sealed tube'
_exptl_absorpt_coefficient_mu 0.630
_exptl_absorpt_correction_T_max 0.8844
_exptl_absorpt_correction_T_min 0.8336
_exptl_absorpt_correction_type multi-scan
_exptl_absorpt_process_details
;
(SADABS; Sheldrick, 1996)
;
_exptl_crystal_colour red-brown
_exptl_crystal_density_diffrn 1.430
_exptl_crystal_description block
_exptl_crystal_F_000 730
_exptl_crystal_size_max 0.30
_exptl_crystal_size_mid 0.30
_exptl_crystal_size_min 0.20
_refine_diff_density_max 0.416
_refine_diff_density_min -0.290
_refine_ls_extinction_method none
_refine_ls_goodness_of_fit_ref 1.018
_refine_ls_hydrogen_treatment mixed
_refine_ls_matrix_type full
_refine_ls_number_parameters 631
_refine_ls_number_reflns 7405
_refine_ls_number_restraints 381
_refine_ls_restrained_S_all 1.016
_refine_ls_R_factor_all 0.0882
_refine_ls_R_factor_gt 0.0438
_refine_ls_shift/su_max 0.001
_refine_ls_shift/su_mean 0.000
_refine_ls_structure_factor_coef Fsqd
_refine_ls_weighting_details 'w=1/[\s^2^(Fo^2^)+(0.0492P)^2^+0.2398P] where P=(Fo^2^+2Fc^2^)/3'
_refine_ls_weighting_scheme calc
_refine_ls_wR_factor_gt 0.0990
_refine_ls_wR_factor_ref 0.1188
_reflns_number_gt 4598
_reflns_number_total 7405
_reflns_threshold_expression 'I > 2\s(I)'
_cod_data_source_file zo3016sup1.cif
_cod_data_source_block 8
_cod_database_code 2022540
_shelx_space_group_comment
;
The symmetry employed for this shelxl refinement is uniquely defined
by the following loop, which should always be used as a source of
symmetry information in preference to the above space-group names.
They are only intended as comments.
;
_shelx_estimated_absorpt_t_min 0.834
_shelx_estimated_absorpt_t_max 0.884

loop_
_space_group_symop_operation_xyz
'x, y, z'
'-x, -y, -z'

loop_
_atom_site_type_symbol
_atom_site_label
_atom_site_fract_x
_atom_site_fract_y
_atom_site_fract_z
_atom_site_U_iso_or_equiv
_atom_site_adp_type
_atom_site_calc_flag
_atom_site_occupancy
_atom_site_disorder_assembly
_atom_site_disorder_group
V V1 0.08628(4) 0.56776(4) 0.72351(3) 0.02182(13) Uani d 1 . .
V V2 0.53909(4) 0.49681(4) 0.75667(3) 0.02019(12) Uani d 1 . .
C C1 0.0427(3) 0.4023(2) 0.8257(2) 0.0292(6) Uani d 1 . .
H H1 0.007(2) 0.389(2) 0.897(2) 0.017(7) Uiso d 1 . .
C C2 -0.0390(3) 0.4324(3) 0.7611(2) 0.0317(7) Uani d 1 . .
H H2 -0.126(3) 0.446(2) 0.796(2) 0.039(9) Uiso d 1 . .
C C3 0.0187(3) 0.4572(2) 0.6492(2) 0.0296(6) Uani d 1 . .
H H3 -0.037(3) 0.483(2) 0.606(2) 0.027(7) Uiso d 1 . .
C C4 0.1567(3) 0.4504(2) 0.6011(2) 0.0260(6) Uani d 1 . .
H H4 0.194(3) 0.473(2) 0.527(2) 0.030(8) Uiso d 1 . .
C C5 0.6035(3) 0.3786(2) 0.6336(2) 0.0246(6) Uani d 1 . .
H H5 0.644(3) 0.395(2) 0.562(2) 0.027(7) Uiso d 1 . .
C C6 0.6852(3) 0.3502(2) 0.6978(2) 0.0286(6) Uani d 1 . .
H H6 0.775(3) 0.358(2) 0.662(2) 0.031(8) Uiso d 1 . .
C C7 0.6283(3) 0.3272(2) 0.8101(2) 0.0300(7) Uani d 1 . .
H H7 0.682(3) 0.314(2) 0.850(2) 0.032(8) Uiso d 1 . .
C C8 0.4899(3) 0.3326(2) 0.8588(2) 0.0263(6) Uani d 1 . .
H H8 0.449(2) 0.320(2) 0.934(2) 0.021(7) Uiso d 1 . .
C C9 0.2670(3) 0.3595(2) 0.8409(2) 0.0249(6) Uani d 1 . .
H H9 0.233(3) 0.341(2) 0.917(2) 0.034(8) Uiso d 1 . .
C C10 0.3810(3) 0.4047(2) 0.6176(2) 0.0221(6) Uani d 1 . .
H H10 0.421(3) 0.422(2) 0.543(2) 0.034(8) Uiso d 1 . .
C C11 0.1840(3) 0.3876(2) 0.7794(2) 0.0236(6) Uani d 1 . .
C C12 0.2438(2) 0.4121(2) 0.6623(2) 0.0216(5) Uani d 1 . .
C C13 0.4640(2) 0.3772(2) 0.6794(2) 0.0205(5) Uani d 1 . .
C C14 0.4046(2) 0.3528(2) 0.7959(2) 0.0222(6) Uani d 1 . .
C C15 0.0197(3) 0.6861(2) 0.8464(2) 0.0277(6) Uani d 1 . .
H H15 -0.023(3) 0.667(2) 0.921(2) 0.034(8) Uiso d 1 . .
C C16 -0.0615(3) 0.7129(2) 0.7815(2) 0.0303(6) Uani d 1 . .
H H16 -0.151(3) 0.711(2) 0.814(2) 0.027(7) Uiso d 1 . .
C C17 -0.0029(3) 0.7356(2) 0.6691(2) 0.0298(6) Uani d 1 . .
H H17 -0.057(2) 0.748(2) 0.626(2) 0.023(7) Uiso d 1 . .
C C18 0.1352(3) 0.7317(2) 0.6217(2) 0.0276(6) Uani d 1 . .
H H18 0.169(3) 0.742(2) 0.549(2) 0.037(9) Uiso d 1 . .
C C19 0.5821(2) 0.6649(2) 0.6570(2) 0.0230(6) Uani d 1 . .
H H19 0.626(2) 0.680(2) 0.578(2) 0.020(7) Uiso d 1 . .
C C20 0.6628(3) 0.6321(2) 0.7222(2) 0.0265(6) Uani d 1 . .
H H20 0.749(3) 0.627(2) 0.690(2) 0.023(7) Uiso d 1 . .
C C21 0.6050(3) 0.6063(2) 0.8343(2) 0.0258(6) Uani d 1 . .
H H21 0.659(3) 0.576(2) 0.881(2) 0.032(8) Uiso d 1 . .
C C22 0.4656(3) 0.6127(2) 0.8820(2) 0.0237(6) Uani d 1 . .
H H22 0.429(2) 0.592(2) 0.957(2) 0.024(7) Uiso d 1 . .
C C23 0.2426(2) 0.6624(2) 0.8641(2) 0.0222(6) Uani d 1 . .
H H23 0.202(3) 0.643(2) 0.936(2) 0.041(9) Uiso d 1 . .
C C24 0.3565(2) 0.7135(2) 0.6414(2) 0.0212(5) Uani d 1 . .
H H24 0.399(2) 0.7279(19) 0.5685(19) 0.013(6) Uiso d 1 . .
C C25 0.1589(2) 0.6879(2) 0.8023(2) 0.0223(6) Uani d 1 . .
C C26 0.2197(2) 0.7136(2) 0.6848(2) 0.0208(5) Uani d 1 . .
C C27 0.4412(2) 0.6795(2) 0.70301(19) 0.0198(5) Uani d 1 . .
C C28 0.3802(2) 0.6525(2) 0.8198(2) 0.0209(5) Uani d 1 . .
Na Na1 0.27079(12) 0.89469(9) 0.76847(10) 0.0401(3) Uani d 1 . .
O O1 0.1991(18) 0.9538(11) 0.9328(8) 0.060(3) Uani d 0.580(10) A 1
C C29 0.169(2) 1.0690(11) 0.9583(15) 0.057(3) Uani d 0.580(10) A 1
H H29A 0.078566 1.082458 1.010707 0.068 Uiso calc 0.580(10) A 1
H H29B 0.176740 1.125297 0.892846 0.068 Uiso calc 0.580(10) A 1
C C30 0.272(2) 1.0759(14) 1.0064(19) 0.056(4) Uani d 0.580(10) A 1
H H30A 0.234756 1.125798 1.063446 0.067 Uiso calc 0.580(10) A 1
H H30B 0.349521 1.106656 0.950440 0.067 Uiso calc 0.580(10) A 1
C C31 0.3102(16) 0.9545(14) 1.0530(14) 0.049(3) Uani d 0.580(10) A 1
H H31A 0.406906 0.932391 1.024654 0.059 Uiso calc 0.580(10) A 1
H H31B 0.280768 0.946222 1.132416 0.059 Uiso calc 0.580(10) A 1
C C32 0.2399(10) 0.8828(8) 1.0171(9) 0.047(2) Uani d 0.580(10) A 1
H H32A 0.299878 0.814436 0.990053 0.056 Uiso calc 0.580(10) A 1
H H32B 0.162303 0.857756 1.077676 0.056 Uiso calc 0.580(10) A 1
O O2 0.1282(9) 1.0339(8) 0.7084(9) 0.054(3) Uani d 0.580(10) A 1
C C33 0.0264(12) 1.0140(9) 0.6742(9) 0.066(3) Uani d 0.580(10) A 1
H H33A 0.048004 0.937479 0.651140 0.079 Uiso calc 0.580(10) A 1
H H33B -0.058417 1.016244 0.734780 0.079 Uiso calc 0.580(10) A 1
C C34 0.0143(10) 1.0980(7) 0.5879(7) 0.067(3) Uani d 0.580(10) A 1
H H34A -0.079125 1.130466 0.600454 0.080 Uiso calc 0.580(10) A 1
H H34B 0.049925 1.065439 0.519444 0.080 Uiso calc 0.580(10) A 1
C C35 0.0939(15) 1.1874(11) 0.5852(11) 0.070(3) Uani d 0.580(10) A 1
H H35A 0.170068 1.192476 0.517405 0.084 Uiso calc 0.580(10) A 1
H H35B 0.038842 1.262827 0.590339 0.084 Uiso calc 0.580(10) A 1
C C36 0.1386(9) 1.1535(6) 0.6757(7) 0.048(2) Uani d 0.580(10) A 1
H H36A 0.083063 1.197446 0.735028 0.058 Uiso calc 0.580(10) A 1
H H36B 0.231147 1.167099 0.655113 0.058 Uiso calc 0.580(10) A 1
O O3 0.4576(9) 0.9738(10) 0.7301(11) 0.064(3) Uani d 0.580(10) A 1
C C37 0.5584(9) 0.9235(8) 0.7750(10) 0.052(2) Uani d 0.580(10) A 1
H H37A 0.554821 0.840762 0.798306 0.062 Uiso calc 0.580(10) A 1
H H37B 0.548632 0.959973 0.837519 0.062 Uiso calc 0.580(10) A 1
C C38 0.6847(10) 0.9443(13) 0.6858(15) 0.054(3) Uani d 0.580(10) A 1
H H38A 0.709339 0.890827 0.632564 0.064 Uiso calc 0.580(10) A 1
H H38B 0.758065 0.939665 0.712981 0.064 Uiso calc 0.580(10) A 1
C C39 0.6450(12) 1.0641(13) 0.6404(14) 0.083(4) Uani d 0.580(10) A 1
H H39A 0.665851 1.119781 0.674646 0.099 Uiso calc 0.580(10) A 1
H H39B 0.692158 1.077560 0.561881 0.099 Uiso calc 0.580(10) A 1
C C40 0.5005(10) 1.0753(9) 0.6639(11) 0.085(4) Uani d 0.580(10) A 1
H H40A 0.455061 1.142220 0.701515 0.102 Uiso calc 0.580(10) A 1
H H40B 0.481100 1.085039 0.596423 0.102 Uiso calc 0.580(10) A 1
O O1' 0.175(3) 0.9621(17) 0.9309(11) 0.070(5) Uani d 0.420(10) A 5
C C29' 0.189(3) 1.0776(16) 0.935(2) 0.069(5) Uani d 0.420(10) A 5
H H29C 0.102784 1.126495 0.950671 0.082 Uiso calc 0.420(10) A 5
H H29D 0.250127 1.110110 0.865464 0.082 Uiso calc 0.420(10) A 5
C C30' 0.244(3) 1.0705(17) 1.024(2) 0.052(5) Uani d 0.420(10) A 5
H H30C 0.179348 1.108779 1.083790 0.063 Uiso calc 0.420(10) A 5
H H30D 0.325933 1.106869 0.996552 0.063 Uiso calc 0.420(10) A 5
C C31' 0.274(2) 0.9433(18) 1.060(2) 0.057(4) Uani d 0.420(10) A 5
H H31C 0.365653 0.912585 1.020016 0.068 Uiso calc 0.420(10) A 5
H H31D 0.259401 0.927654 1.138054 0.068 Uiso calc 0.420(10) A 5
C C32' 0.1756(15) 0.8944(14) 1.0333(14) 0.062(4) Uani d 0.420(10) A 5
H H32C 0.204088 0.812590 1.025608 0.074 Uiso calc 0.420(10) A 5
H H32D 0.087257 0.903202 1.089242 0.074 Uiso calc 0.420(10) A 5
O O2' 0.1671(12) 1.0333(12) 0.6809(13) 0.048(3) Uani d 0.420(10) A 5
C C33' 0.0325(14) 1.0216(12) 0.7146(14) 0.076(5) Uani d 0.420(10) A 5
H H33C -0.008186 1.020425 0.793360 0.091 Uiso calc 0.420(10) A 5
H H33D 0.021911 0.949456 0.696160 0.091 Uiso calc 0.420(10) A 5
C C34' -0.0306(11) 1.1190(12) 0.6592(15) 0.105(5) Uani d 0.420(10) A 5
H H34C -0.085142 1.173757 0.709262 0.126 Uiso calc 0.420(10) A 5
H H34D -0.087266 1.093717 0.627793 0.126 Uiso calc 0.420(10) A 5
C C35' 0.0807(15) 1.1718(15) 0.5731(12) 0.056(4) Uani d 0.420(10) A 5
H H35C 0.103591 1.141360 0.504630 0.067 Uiso calc 0.420(10) A 5
H H35D 0.059470 1.255785 0.560872 0.067 Uiso calc 0.420(10) A 5
C C36' 0.1880(12) 1.1376(10) 0.6180(11) 0.059(3) Uani d 0.420(10) A 5
H H36C 0.274542 1.131223 0.559597 0.071 Uiso calc 0.420(10) A 5
H H36D 0.186672 1.194719 0.662003 0.071 Uiso calc 0.420(10) A 5
O O3' 0.4465(14) 0.9929(17) 0.7010(14) 0.066(3) Uani d 0.420(10) A 5
C C37' 0.5310(18) 0.9564(17) 0.7613(14) 0.075(4) Uani d 0.420(10) A 5
H H37C 0.524437 0.875642 0.793156 0.090 Uiso calc 0.420(10) A 5
H H37D 0.505095 1.002678 0.820509 0.090 Uiso calc 0.420(10) A 5
C C38' 0.6698(17) 0.969(2) 0.689(2) 0.079(6) Uani d 0.420(10) A 5
H H38C 0.719402 0.994028 0.727286 0.095 Uiso calc 0.420(10) A 5
H H38D 0.716865 0.896676 0.661893 0.095 Uiso calc 0.420(10) A 5
C C39' 0.6506(19) 1.058(2) 0.602(2) 0.110(8) Uani d 0.420(10) A 5
H H39C 0.662653 1.133010 0.612767 0.132 Uiso calc 0.420(10) A 5
H H39D 0.714592 1.039358 0.531503 0.132 Uiso calc 0.420(10) A 5
C C40' 0.5145(18) 1.0586(18) 0.6062(13) 0.113(7) Uani d 0.420(10) A 5
H H40C 0.469037 1.137818 0.603765 0.136 Uiso calc 0.420(10) A 5
H H40D 0.515939 1.027109 0.543352 0.136 Uiso calc 0.420(10) A 5

loop_
_atom_site_aniso_label
_atom_site_aniso_U_11
_atom_site_aniso_U_22
_atom_site_aniso_U_33
_atom_site_aniso_U_12
_atom_site_aniso_U_13
_atom_site_aniso_U_23
V1 0.0161(2) 0.0284(3) 0.0216(2) -0.00287(19) -0.00717(19) -0.00361(19)
V2 0.0172(2) 0.0220(2) 0.0229(2) -0.00241(18) -0.00867(19) -0.00321(18)
C1 0.0229(15) 0.0382(17) 0.0243(15) -0.0119(12) -0.0047(12) 0.0023(13)
C2 0.0202(15) 0.0396(18) 0.0358(17) -0.0089(13) -0.0080(13) -0.0046(14)
C3 0.0246(15) 0.0386(17) 0.0328(16) -0.0070(13) -0.0166(13) -0.0058(13)
C4 0.0242(14) 0.0341(16) 0.0220(14) -0.0067(12) -0.0084(12) -0.0051(12)
C5 0.0200(14) 0.0278(15) 0.0260(15) -0.0013(11) -0.0068(12) -0.0073(12)
C6 0.0189(14) 0.0264(15) 0.0400(17) 0.0000(11) -0.0093(13) -0.0081(13)
C7 0.0284(16) 0.0263(15) 0.0404(18) 0.0003(12) -0.0216(14) -0.0006(13)
C8 0.0265(15) 0.0263(15) 0.0246(15) -0.0029(11) -0.0101(12) 0.0024(12)
C9 0.0257(14) 0.0239(14) 0.0247(15) -0.0053(11) -0.0104(12) 0.0029(11)
C10 0.0241(14) 0.0222(14) 0.0220(14) -0.0038(11) -0.0081(12) -0.0062(11)
C11 0.0244(14) 0.0214(13) 0.0257(14) -0.0071(11) -0.0081(11) -0.0018(11)
C12 0.0219(13) 0.0207(13) 0.0249(14) -0.0047(11) -0.0095(11) -0.0047(11)
C13 0.0187(13) 0.0171(13) 0.0254(14) -0.0019(10) -0.0061(11) -0.0056(10)
C14 0.0239(14) 0.0164(13) 0.0278(14) -0.0047(10) -0.0120(12) 0.0020(11)
C15 0.0186(14) 0.0374(17) 0.0255(15) -0.0022(12) -0.0034(12) -0.0102(13)
C16 0.0156(14) 0.0367(17) 0.0372(17) 0.0010(12) -0.0076(13) -0.0093(13)
C17 0.0246(15) 0.0328(16) 0.0361(17) 0.0010(12) -0.0184(14) -0.0031(13)
C18 0.0242(15) 0.0321(16) 0.0276(16) -0.0010(12) -0.0131(13) -0.0008(13)
C19 0.0196(13) 0.0245(14) 0.0240(14) -0.0062(11) -0.0057(12) -0.0015(11)
C20 0.0163(14) 0.0301(15) 0.0331(16) -0.0070(12) -0.0063(12) -0.0047(12)
C21 0.0250(14) 0.0318(15) 0.0268(15) -0.0049(12) -0.0149(12) -0.0051(12)
C22 0.0248(14) 0.0287(15) 0.0207(14) -0.0051(11) -0.0096(12) -0.0053(11)
C23 0.0208(14) 0.0286(15) 0.0163(13) -0.0054(11) -0.0028(11) -0.0056(11)
C24 0.0214(13) 0.0232(14) 0.0190(14) -0.0035(11) -0.0069(11) -0.0021(11)
C25 0.0210(13) 0.0224(14) 0.0245(14) -0.0015(11) -0.0075(11) -0.0073(11)
C26 0.0194(13) 0.0186(13) 0.0236(13) 0.0001(10) -0.0075(11) -0.0031(11)
C27 0.0193(13) 0.0178(13) 0.0229(13) -0.0048(10) -0.0068(11) -0.0029(10)
C28 0.0235(13) 0.0206(13) 0.0228(13) -0.0044(10) -0.0105(11) -0.0060(11)
Na1 0.0517(8) 0.0255(6) 0.0508(8) -0.0077(5) -0.0257(6) -0.0042(5)
O1 0.122(7) 0.026(3) 0.053(4) 0.000(3) -0.060(4) -0.004(3)
C29 0.086(6) 0.029(4) 0.060(7) 0.002(4) -0.036(6) -0.005(4)
C30 0.055(7) 0.041(5) 0.072(9) -0.003(4) -0.020(6) -0.016(5)
C31 0.055(7) 0.049(5) 0.050(5) -0.010(4) -0.020(5) -0.015(4)
C32 0.079(7) 0.032(3) 0.041(4) -0.008(4) -0.037(5) 0.002(3)
O2 0.075(6) 0.031(3) 0.075(7) -0.020(4) -0.055(6) 0.017(4)
C33 0.077(5) 0.056(5) 0.090(7) -0.035(4) -0.054(5) 0.009(4)
C34 0.083(6) 0.074(5) 0.068(5) -0.041(5) -0.054(5) 0.017(4)
C35 0.123(8) 0.044(4) 0.072(7) -0.034(5) -0.064(5) 0.011(4)
C36 0.073(6) 0.031(3) 0.058(5) -0.014(3) -0.040(4) 0.001(4)
O3 0.037(3) 0.033(4) 0.125(8) -0.010(3) -0.040(4) 0.012(4)
C37 0.041(4) 0.032(4) 0.082(6) -0.003(3) -0.021(3) -0.009(4)
C38 0.034(4) 0.036(4) 0.081(6) 0.005(3) -0.008(4) -0.018(4)
C39 0.055(5) 0.045(5) 0.144(13) -0.027(4) -0.033(7) 0.015(6)
C40 0.052(4) 0.049(4) 0.147(10) -0.018(4) -0.041(6) 0.027(6)
O1' 0.133(11) 0.040(7) 0.050(6) -0.019(6) -0.046(6) 0.003(5)
C29' 0.123(13) 0.033(6) 0.064(9) -0.004(7) -0.051(9) -0.009(6)
C30' 0.075(13) 0.028(5) 0.056(8) -0.011(6) -0.024(9) -0.005(5)
C31' 0.078(13) 0.038(6) 0.064(7) -0.010(7) -0.038(9) 0.001(5)
C32' 0.090(10) 0.050(7) 0.060(7) -0.019(8) -0.045(8) 0.008(5)
O2' 0.052(5) 0.037(4) 0.055(6) -0.010(4) -0.023(5) 0.007(3)
C33' 0.056(6) 0.045(6) 0.097(10) -0.002(5) -0.006(7) 0.016(6)
C34' 0.056(6) 0.096(9) 0.137(12) -0.004(6) -0.037(8) 0.043(9)
C35' 0.077(7) 0.066(9) 0.034(5) 0.007(6) -0.037(5) -0.013(5)
C36' 0.071(7) 0.052(6) 0.068(8) -0.031(6) -0.044(6) 0.024(6)
O3' 0.065(6) 0.047(7) 0.086(7) -0.013(5) -0.034(4) 0.014(5)
C37' 0.078(8) 0.082(11) 0.062(6) -0.007(8) -0.028(6) -0.002(7)
C38' 0.063(7) 0.087(15) 0.089(9) -0.011(8) -0.020(7) -0.028(9)
C39' 0.065(7) 0.074(10) 0.131(14) -0.002(7) 0.009(8) 0.032(10)
C40' 0.093(8) 0.112(12) 0.099(11) -0.024(8) -0.020(9) 0.052(10)

loop_
_atom_type_symbol
_atom_type_description
_atom_type_scat_dispersion_real
_atom_type_scat_dispersion_imag
_atom_type_scat_source
C C 0.0033 0.0016 'International Tables Vol C Tables 4.2.6.8 and 6.1.1.4'
H H 0.0000 0.0000 'International Tables Vol C Tables 4.2.6.8 and 6.1.1.4'
V V 0.3005 0.5294 'International Tables Vol C Tables 4.2.6.8 and 6.1.1.4'
O O 0.0106 0.0060 'International Tables Vol C Tables 4.2.6.8 and 6.1.1.4'
Na Na 0.0362 0.0249 'International Tables Vol C Tables 4.2.6.8 and 6.1.1.4'

loop_
_geom_angle_atom_site_label_1
_geom_angle_atom_site_label_2
_geom_angle_atom_site_label_3
_geom_angle_site_symmetry_1
_geom_angle_site_symmetry_3
_geom_angle
_geom_angle_publ_flag
C17 V1 C3 . . 101.19(11) ?
C17 V1 C16 . . 37.48(10) ?
C3 V1 C16 . . 113.51(11) ?
C17 V1 C2 . . 113.74(11) ?
C3 V1 C2 . . 37.19(10) ?
C16 V1 C2 . . 101.40(11) ?
C17 V1 C18 . . 37.40(10) ?
C3 V1 C18 . . 113.62(11) ?
C16 V1 C18 . . 67.27(11) ?
C2 V1 C18 . . 143.85(11) ?
C17 V1 C4 . . 113.30(11) ?
C3 V1 C4 . . 37.25(10) ?
C16 V1 C4 . . 143.51(10) ?
C2 V1 C4 . . 66.89(11) ?
C18 V1 C4 . . 101.11(11) ?
C17 V1 C1 . . 144.04(11) ?
C3 V1 C1 . . 67.16(11) ?
C16 V1 C1 . . 113.74(11) ?
C2 V1 C1 . . 37.47(10) ?
C18 V1 C1 . . 178.49(10) ?
C4 V1 C1 . . 78.74(11) ?
C17 V1 C15 . . 67.13(11) ?
C3 V1 C15 . . 143.93(10) ?
C16 V1 C15 . . 37.42(10) ?
C2 V1 C15 . . 114.05(11) ?
C18 V1 C15 . . 78.56(11) ?
C4 V1 C15 . . 178.81(10) ?
C1 V1 C15 . . 101.56(11) ?
C17 V1 C11 . . 179.20(10) ?
C3 V1 C11 . . 78.54(10) ?
C16 V1 C11 . . 143.32(10) ?
C2 V1 C11 . . 66.50(10) ?
C18 V1 C11 . . 142.02(10) ?
C4 V1 C11 . . 66.04(10) ?
C1 V1 C11 . . 36.55(9) ?
C15 V1 C11 . . 113.53(10) ?
C17 V1 C12 . . 142.79(10) ?
C3 V1 C12 . . 66.48(9) ?
C16 V1 C12 . . 179.71(11) ?
C2 V1 C12 . . 78.42(10) ?
C18 V1 C12 . . 113.01(10) ?
C4 V1 C12 . . 36.63(9) ?
C1 V1 C12 . . 65.98(10) ?
C15 V1 C12 . . 142.45(9) ?
C11 V1 C12 . . 36.40(9) ?
C17 V1 C25 . . 78.40(10) ?
C3 V1 C25 . . 179.52(10) ?
C16 V1 C25 . . 66.30(9) ?
C2 V1 C25 . . 143.20(10) ?
C18 V1 C25 . . 65.90(10) ?
C4 V1 C25 . . 142.70(9) ?
C1 V1 C25 . . 113.31(10) ?
C15 V1 C25 . . 36.13(9) ?
C11 V1 C25 . . 101.87(9) ?
C12 V1 C25 . . 113.71(9) ?
C17 V1 C26 . . 66.21(9) ?
C3 V1 C26 . . 143.31(10) ?
C16 V1 C26 . . 78.23(10) ?
C2 V1 C26 . . 179.47(10) ?
C18 V1 C26 . . 36.36(9) ?
C4 V1 C26 . . 113.63(9) ?
C1 V1 C26 . . 142.33(10) ?
C15 V1 C26 . . 65.43(9) ?
C11 V1 C26 . . 113.56(9) ?
C12 V1 C26 . . 101.94(8) ?
C25 V1 C26 . . 36.30(8) ?
C7 V2 C20 . . 113.99(10) ?
C7 V2 C21 . . 101.29(11) ?
C20 V2 C21 . . 37.26(10) ?
C7 V2 C6 . . 37.21(10) ?
C20 V2 C6 . . 102.62(11) ?
C21 V2 C6 . . 114.53(10) ?
C7 V2 C8 . . 37.33(10) ?
C20 V2 C8 . . 143.26(10) ?
C21 V2 C8 . . 112.67(10) ?
C6 V2 C8 . . 66.99(10) ?
C7 V2 C22 . . 113.33(11) ?
C20 V2 C22 . . 67.03(10) ?
C21 V2 C22 . . 37.39(9) ?
C6 V2 C22 . . 144.19(10) ?
C8 V2 C22 . . 100.11(10) ?
C7 V2 C5 . . 66.90(10) ?
C20 V2 C5 . . 115.35(10) ?
C21 V2 C5 . . 145.16(10) ?
C6 V2 C5 . . 37.25(10) ?
C8 V2 C5 . . 78.54(11) ?
C22 V2 C5 . . 177.43(10) ?
C7 V2 C19 . . 144.41(10) ?
C20 V2 C19 . . 37.35(9) ?
C21 V2 C19 . . 67.01(10) ?
C6 V2 C19 . . 114.87(10) ?
C8 V2 C19 . . 178.12(10) ?
C22 V2 C19 . . 78.52(10) ?
C5 V2 C19 . . 102.78(10) ?
C7 V2 C13 . . 78.01(10) ?
C20 V2 C13 . . 144.68(10) ?
C21 V2 C13 . . 178.05(9) ?
C6 V2 C13 . . 66.00(9) ?
C8 V2 C13 . . 65.67(9) ?
C22 V2 C13 . . 141.22(9) ?
C5 V2 C13 . . 36.22(9) ?
C19 V2 C13 . . 114.61(9) ?
C7 V2 C14 . . 66.20(9) ?
C20 V2 C14 . . 179.19(10) ?
C21 V2 C14 . . 142.01(10) ?
C6 V2 C14 . . 78.01(10) ?
C8 V2 C14 . . 36.50(9) ?
C22 V2 C14 . . 112.16(9) ?
C5 V2 C14 . . 65.46(9) ?
C19 V2 C14 . . 142.84(9) ?
C13 V2 C14 . . 36.04(8) ?
C7 V2 C27 . . 178.84(10) ?
C20 V2 C27 . . 66.07(9) ?
C21 V2 C27 . . 78.06(9) ?
C6 V2 C27 . . 143.93(10) ?
C8 V2 C27 . . 142.02(9) ?
C22 V2 C27 . . 65.57(9) ?
C5 V2 C27 . . 114.18(9) ?
C19 V2 C27 . . 36.21(8) ?
C13 V2 C27 . . 102.61(9) ?
C14 V2 C27 . . 113.72(9) ?
C7 V2 C28 . . 142.67(10) ?
C20 V2 C28 . . 78.17(9) ?
C21 V2 C28 . . 66.23(9) ?
C6 V2 C28 . . 179.18(9) ?
C8 V2 C28 . . 112.52(10) ?
C22 V2 C28 . . 36.32(9) ?
C5 V2 C28 . . 142.21(9) ?
C19 V2 C28 . . 65.62(9) ?
C13 V2 C28 . . 113.23(8) ?
C14 V2 C28 . . 101.20(9) ?
C27 V2 C28 . . 36.19(8) ?
C2 C1 C11 . . 121.9(3) ?
C2 C1 V1 . . 70.77(16) ?
C11 C1 V1 . . 76.42(15) ?
C2 C1 H1 . . 120.6(16) ?
C11 C1 H1 . . 117.5(16) ?
V1 C1 H1 . . 127.5(16) ?
C3 C2 C1 . . 119.6(3) ?
C3 C2 V1 . . 70.85(16) ?
C1 C2 V1 . . 71.77(16) ?
C3 C2 H2 . . 123.5(19) ?
C1 C2 H2 . . 116.2(19) ?
V1 C2 H2 . . 120.6(19) ?
C2 C3 C4 . . 120.2(3) ?
C2 C3 V1 . . 71.96(16) ?
C4 C3 V1 . . 72.24(15) ?
C2 C3 H3 . . 119.1(16) ?
C4 C3 H3 . . 120.6(16) ?
V1 C3 H3 . . 125.4(15) ?
C3 C4 C12 . . 122.2(2) ?
C3 C4 V1 . . 70.51(16) ?
C12 C4 V1 . . 76.73(15) ?
C3 C4 H4 . . 119.7(16) ?
C12 C4 H4 . . 118.2(16) ?
V1 C4 H4 . . 124.3(16) ?
C6 C5 C13 . . 121.7(3) ?
C6 C5 V2 . . 70.32(15) ?
C13 C5 V2 . . 76.61(15) ?
C6 C5 H5 . . 117.0(17) ?
C13 C5 H5 . . 121.3(17) ?
V2 C5 H5 . . 127.7(17) ?
C7 C6 C5 . . 119.9(3) ?
C7 C6 V2 . . 71.15(16) ?
C5 C6 V2 . . 72.44(15) ?
C7 C6 H6 . . 123.0(17) ?
C5 C6 H6 . . 116.6(17) ?
V2 C6 H6 . . 121.2(16) ?
C6 C7 C8 . . 120.0(3) ?
C6 C7 V2 . . 71.64(16) ?
C8 C7 V2 . . 72.10(15) ?
C6 C7 H7 . . 118.5(17) ?
C8 C7 H7 . . 121.4(17) ?
V2 C7 H7 . . 124.4(17) ?
C7 C8 C14 . . 121.7(3) ?
C7 C8 V2 . . 70.57(16) ?
C14 C8 V2 . . 77.04(15) ?
C7 C8 H8 . . 121.7(15) ?
C14 C8 H8 . . 116.5(15) ?
V2 C8 H8 . . 127.5(15) ?
C11 C9 C14 . . 123.2(2) ?
C11 C9 H9 . . 121.7(17) ?
C14 C9 H9 . . 115.1(16) ?
C12 C10 C13 . . 123.1(2) ?
C12 C10 H10 . . 119.5(17) ?
C13 C10 H10 . . 117.3(17) ?
C9 C11 C1 . . 123.2(2) ?
C9 C11 C12 . . 118.5(2) ?
C1 C11 C12 . . 118.2(2) ?
C9 C11 V1 . . 128.81(18) ?
C1 C11 V1 . . 67.02(15) ?
C12 C11 V1 . . 71.95(14) ?
C10 C12 C4 . . 123.8(2) ?
C10 C12 C11 . . 118.3(2) ?
C4 C12 C11 . . 117.7(2) ?
C10 C12 V1 . . 129.74(18) ?
C4 C12 V1 . . 66.64(14) ?
C11 C12 V1 . . 71.64(14) ?
C10 C13 C5 . . 122.8(2) ?
C10 C13 C14 . . 118.6(2) ?
C5 C13 C14 . . 118.5(2) ?
C10 C13 V2 . . 129.85(17) ?
C5 C13 V2 . . 67.16(14) ?
C14 C13 V2 . . 72.04(14) ?
C9 C14 C8 . . 123.5(2) ?
C9 C14 C13 . . 118.3(2) ?
C8 C14 C13 . . 117.9(2) ?
C9 C14 V2 . . 129.16(18) ?
C8 C14 V2 . . 66.46(14) ?
C13 C14 V2 . . 71.91(13) ?
C16 C15 C25 . . 122.3(3) ?
C16 C15 V1 . . 70.01(16) ?
C25 C15 V1 . . 76.84(15) ?
C16 C15 H15 . . 116.7(17) ?
C25 C15 H15 . . 121.0(17) ?
V1 C15 H15 . . 126.2(17) ?
C17 C16 C15 . . 119.4(2) ?
C17 C16 V1 . . 70.80(16) ?
C15 C16 V1 . . 72.57(16) ?
C17 C16 H16 . . 121.3(16) ?
C15 C16 H16 . . 119.2(16) ?
V1 C16 H16 . . 125.4(16) ?
C16 C17 C18 . . 120.2(3) ?
C16 C17 V1 . . 71.72(16) ?
C18 C17 V1 . . 72.40(16) ?
C16 C17 H17 . . 118.7(15) ?
C18 C17 H17 . . 120.9(15) ?
V1 C17 H17 . . 124.1(15) ?
C17 C18 C26 . . 122.1(3) ?
C17 C18 V1 . . 70.20(16) ?
C26 C18 V1 . . 77.75(15) ?
C17 C18 H18 . . 117.2(18) ?
C26 C18 H18 . . 120.7(19) ?
V1 C18 H18 . . 125.0(18) ?
C20 C19 C27 . . 121.5(2) ?
C20 C19 V2 . . 70.09(15) ?
C27 C19 V2 . . 76.67(14) ?
C20 C19 H19 . . 118.2(14) ?
C27 C19 H19 . . 120.2(14) ?
V2 C19 H19 . . 127.2(14) ?
C21 C20 C19 . . 120.1(2) ?
C21 C20 V2 . . 71.44(15) ?
C19 C20 V2 . . 72.56(15) ?
C21 C20 H20 . . 122.1(17) ?
C19 C20 H20 . . 117.9(17) ?
V2 C20 H20 . . 127.0(17) ?
C20 C21 C22 . . 119.8(2) ?
C20 C21 V2 . . 71.30(15) ?
C22 C21 V2 . . 72.32(15) ?
C20 C21 H21 . . 122.0(16) ?
C22 C21 H21 . . 118.0(16) ?
V2 C21 H21 . . 123.5(16) ?
C21 C22 C28 . . 121.8(2) ?
C21 C22 V2 . . 70.29(15) ?
C28 C22 V2 . . 76.86(14) ?
C21 C22 H22 . . 118.5(16) ?
C28 C22 H22 . . 119.6(16) ?
V2 C22 H22 . . 126.7(16) ?
C28 C23 C25 . . 123.6(2) ?
C28 C23 Na1 . . 80.78(15) ?
C25 C23 Na1 . . 76.13(15) ?
C28 C23 H23 . . 120.1(18) ?
C25 C23 H23 . . 115.8(18) ?
Na1 C23 H23 . . 122.0(18) ?
C26 C24 C27 . . 123.6(2) ?
C26 C24 Na1 . . 77.11(15) ?
C27 C24 Na1 . . 80.88(15) ?
C26 C24 H24 . . 121.1(15) ?
C27 C24 H24 . . 114.9(15) ?
Na1 C24 H24 . . 120.2(15) ?
C23 C25 C15 . . 123.9(2) ?
C23 C25 C26 . . 117.9(2) ?
C15 C25 C26 . . 118.2(2) ?
C23 C25 V1 . . 130.64(18) ?
C15 C25 V1 . . 67.03(14) ?
C26 C25 V1 . . 72.26(14) ?
C23 C25 Na1 . . 75.48(15) ?
C15 C25 Na1 . . 121.37(18) ?
C26 C25 Na1 . . 75.19(14) ?
V1 C25 Na1 . . 145.53(11) ?
C24 C26 C18 . . 124.2(2) ?
C24 C26 C25 . . 118.1(2) ?
C18 C26 C25 . . 117.6(2) ?
C24 C26 V1 . . 132.04(18) ?
C18 C26 V1 . . 65.89(15) ?
C25 C26 V1 . . 71.44(14) ?
C24 C26 Na1 . . 74.60(14) ?
C18 C26 Na1 . . 123.10(17) ?
C25 C26 Na1 . . 75.18(14) ?
V1 C26 Na1 . . 144.75(11) ?
C24 C27 C19 . . 123.6(2) ?
C24 C27 C28 . . 117.7(2) ?
C19 C27 C28 . . 118.6(2) ?
C24 C27 V2 . . 130.64(17) ?
C19 C27 V2 . . 67.11(14) ?
C28 C27 V2 . . 72.01(14) ?
C24 C27 Na1 . . 71.05(14) ?
C19 C27 Na1 . . 125.63(16) ?
C28 C27 Na1 . . 76.24(14) ?
V2 C27 Na1 . . 147.57(10) ?
C23 C28 C22 . . 123.5(2) ?
C23 C28 C27 . . 118.5(2) ?
C22 C28 C27 . . 117.9(2) ?
C23 C28 V2 . . 131.10(18) ?
C22 C28 V2 . . 66.82(14) ?
C27 C28 V2 . . 71.80(14) ?
C23 C28 Na1 . . 71.68(15) ?
C22 C28 Na1 . . 126.07(17) ?
C27 C28 Na1 . . 75.29(14) ?
V2 C28 Na1 . . 146.44(11) ?
O2' Na1 O3' . . 87.8(5) ?
O1 Na1 O3 . . 87.6(6) y
O2' Na1 O1' . . 95.3(7) ?
O3' Na1 O1' . . 98.1(9) ?
O1 Na1 O2 . . 92.8(5) y
O3 Na1 O2 . . 106.1(4) y
O2' Na1 C24 . . 105.2(5) ?
O3' Na1 C24 . . 102.1(6) ?
O1 Na1 C24 . . 149.4(4) ?
O3 Na1 C24 . . 103.7(4) ?
O1' Na1 C24 . . 151.5(5) ?
O2 Na1 C24 . . 110.5(3) ?
O2' Na1 C23 . . 136.9(4) ?
O3' Na1 C23 . . 132.6(5) ?
O1 Na1 C23 . . 91.5(4) ?
O3 Na1 C23 . . 123.4(3) ?
O1' Na1 C23 . . 93.1(5) ?
O2 Na1 C23 . . 130.4(2) ?
C24 Na1 C23 . . 58.45(8) ?
O2' Na1 C25 . . 109.0(4) ?
O3' Na1 C25 . . 150.6(6) ?
O1 Na1 C25 . . 105.5(4) ?
O3 Na1 C25 . . 146.3(3) ?
O1' Na1 C25 . . 103.9(6) ?
O2 Na1 C25 . . 104.2(3) ?
C24 Na1 C25 . . 50.95(7) ?
C23 Na1 C25 . . 28.39(7) ?
O2' Na1 C26 . . 94.7(5) ?
O3' Na1 C26 . . 128.7(6) ?
O1 Na1 C26 . . 134.8(5) ?
O3 Na1 C26 . . 131.8(4) ?
O1' Na1 C26 . . 132.3(6) ?
O2 Na1 C26 . . 95.2(3) ?
C24 Na1 C26 . . 28.28(7) ?
C23 Na1 C26 . . 50.87(7) ?
C25 Na1 C26 . . 29.62(7) ?
O2' Na1 C27 . . 131.4(5) ?
O3' Na1 C27 . . 91.7(6) ?
O1 Na1 C27 . . 127.5(3) ?
O3 Na1 C27 . . 88.2(4) ?
O1' Na1 C27 . . 132.7(5) ?
O2 Na1 C27 . . 138.2(3) ?
C24 Na1 C27 . . 28.07(7) ?
C23 Na1 C27 . . 49.79(7) ?
C25 Na1 C27 . . 59.02(7) ?
C26 Na1 C27 . . 50.17(7) ?
O2' Na1 C28 . . 153.3(5) ?
O3' Na1 C28 . . 105.6(5) ?
O1 Na1 C28 . . 100.9(3) ?
O3 Na1 C28 . . 97.7(3) ?
O1' Na1 C28 . . 105.2(5) ?
O2 Na1 C28 . . 153.0(3) ?
C24 Na1 C28 . . 49.97(7) ?
C23 Na1 C28 . . 27.53(7) ?
C25 Na1 C28 . . 49.89(7) ?
C26 Na1 C28 . . 58.76(7) ?
C27 Na1 C28 . . 28.48(7) ?
C32 O1 C29 . . 106.8(7) ?
C32 O1 Na1 . . 118.8(8) ?
C29 O1 Na1 . . 128.5(10) ?
O1 C29 C30 . . 103.5(10) ?
O1 C29 H29A . . 111.1 ?
C30 C29 H29A . . 111.1 ?
O1 C29 H29B . . 111.1 ?
C30 C29 H29B . . 111.1 ?
H29A C29 H29B . . 109.0 ?
C29 C30 C31 . . 105.9(8) ?
C29 C30 H30A . . 110.6 ?
C31 C30 H30A . . 110.6 ?
C29 C30 H30B . . 110.6 ?
C31 C30 H30B . . 110.6 ?
H30A C30 H30B . . 108.7 ?
C32 C31 C30 . . 104.3(7) ?
C32 C31 H31A . . 110.9 ?
C30 C31 H31A . . 110.9 ?
C32 C31 H31B . . 110.9 ?
C30 C31 H31B . . 110.9 ?
H31A C31 H31B . . 108.9 ?
O1 C32 C31 . . 106.5(8) ?
O1 C32 H32A . . 110.4 ?
C31 C32 H32A . . 110.4 ?
O1 C32 H32B . . 110.4 ?
C31 C32 H32B . . 110.4 ?
H32A C32 H32B . . 108.6 ?
C33 O2 C36 . . 105.3(6) ?
C33 O2 Na1 . . 125.4(7) ?
C36 O2 Na1 . . 128.1(6) ?
C34 C33 O2 . . 109.9(7) ?
C34 C33 H33A . . 109.7 ?
O2 C33 H33A . . 109.7 ?
C34 C33 H33B . . 109.7 ?
O2 C33 H33B . . 109.7 ?
H33A C33 H33B . . 108.2 ?
C33 C34 C35 . . 104.7(6) ?
C33 C34 H34A . . 110.8 ?
C35 C34 H34A . . 110.8 ?
C33 C34 H34B . . 110.8 ?
C35 C34 H34B . . 110.8 ?
H34A C34 H34B . . 108.9 ?
C36 C35 C34 . . 106.8(7) ?
C36 C35 H35A . . 110.4 ?
C34 C35 H35A . . 110.4 ?
C36 C35 H35B . . 110.4 ?
C34 C35 H35B . . 110.4 ?
H35A C35 H35B . . 108.6 ?
C35 C36 O2 . . 106.6(7) ?
C35 C36 H36A . . 110.4 ?
O2 C36 H36A . . 110.4 ?
C35 C36 H36B . . 110.4 ?
O2 C36 H36B . . 110.4 ?
H36A C36 H36B . . 108.6 ?
C40 O3 C37 . . 106.0(6) ?
C40 O3 Na1 . . 131.2(6) ?
C37 O3 Na1 . . 122.8(6) ?
O3 C37 C38 . . 104.6(8) ?
O3 C37 H37A . . 110.8 ?
C38 C37 H37A . . 110.8 ?
O3 C37 H37B . . 110.8 ?
C38 C37 H37B . . 110.8 ?
H37A C37 H37B . . 108.9 ?
C37 C38 C39 . . 99.6(8) ?
C37 C38 H38A . . 111.9 ?
C39 C38 H38A . . 111.9 ?
C37 C38 H38B . . 111.9 ?
C39 C38 H38B . . 111.9 ?
H38A C38 H38B . . 109.6 ?
C40 C39 C38 . . 105.9(7) ?
C40 C39 H39A . . 110.5 ?
C38 C39 H39A . . 110.5 ?
C40 C39 H39B . . 110.5 ?
C38 C39 H39B . . 110.5 ?
H39A C39 H39B . . 108.7 ?
O3 C40 C39 . . 106.8(7) ?
O3 C40 H40A . . 110.4 ?
C39 C40 H40A . . 110.4 ?
O3 C40 H40B . . 110.4 ?
C39 C40 H40B . . 110.4 ?
H40A C40 H40B . . 108.6 ?
C29' O1' C32' . . 107.4(11) ?
C29' O1' Na1 . . 117.7(17) ?
C32' O1' Na1 . . 123.8(13) ?
O1' C29' C30' . . 106.4(11) ?
O1' C29' H29C . . 110.5 ?
C30' C29' H29C . . 110.5 ?
O1' C29' H29D . . 110.5 ?
C30' C29' H29D . . 110.5 ?
H29C C29' H29D . . 108.6 ?
C29' C30' C31' . . 105.4(11) ?
C29' C30' H30C . . 110.7 ?
C31' C30' H30C . . 110.7 ?
C29' C30' H30D . . 110.7 ?
C31' C30' H30D . . 110.7 ?
H30C C30' H30D . . 108.8 ?
C32' C31' C30' . . 102.0(10) ?
C32' C31' H31C . . 111.4 ?
C30' C31' H31C . . 111.4 ?
C32' C31' H31D . . 111.4 ?
C30' C31' H31D . . 111.4 ?
H31C C31' H31D . . 109.2 ?
O1' C32' C31' . . 103.3(12) ?
O1' C32' H32C . . 111.1 ?
C31' C32' H32C . . 111.1 ?
O1' C32' H32D . . 111.1 ?
C31' C32' H32D . . 111.1 ?
H32C C32' H32D . . 109.1 ?
C36' O2' C33' . . 109.2(9) ?
C36' O2' Na1 . . 139.1(9) ?
C33' O2' Na1 . . 110.4(8) ?
O2' C33' C34' . . 107.4(9) ?
O2' C33' H33C . . 110.2 ?
C34' C33' H33C . . 110.2 ?
O2' C33' H33D . . 110.2 ?
C34' C33' H33D . . 110.2 ?
H33C C33' H33D . . 108.5 ?
C33' C34' C35' . . 104.9(9) ?
C33' C34' H34C . . 110.8 ?
C35' C34' H34C . . 110.8 ?
C33' C34' H34D . . 110.8 ?
C35' C34' H34D . . 110.8 ?
H34C C34' H34D . . 108.8 ?
C36' C35' C34' . . 102.2(9) ?
C36' C35' H35C . . 111.3 ?
C34' C35' H35C . . 111.3 ?
C36' C35' H35D . . 111.3 ?
C34' C35' H35D . . 111.3 ?
H35C C35' H35D . . 109.2 ?
O2' C36' C35' . . 106.8(9) ?
O2' C36' H36C . . 110.4 ?
C35' C36' H36C . . 110.4 ?
O2' C36' H36D . . 110.4 ?
C35' C36' H36D . . 110.4 ?
H36C C36' H36D . . 108.6 ?
C40' O3' C37' . . 107.5(10) ?
C40' O3' Na1 . . 139.8(12) ?
C37' O3' Na1 . . 110.5(10) ?
O3' C37' C38' . . 109.2(11) ?
O3' C37' Na1 . . 44.0(7) ?
C38' C37' Na1 . . 143.1(15) ?
O3' C37' H37C . . 109.8 ?
C38' C37' H37C . . 109.8 ?
Na1 C37' H37C . . 70.8 ?
O3' C37' H37D . . 109.8 ?
C38' C37' H37D . . 109.8 ?
Na1 C37' H37D . . 104.3 ?
H37C C37' H37D . . 108.3 ?
C39' C38' C37' . . 102.4(10) ?
C39' C38' H38C . . 111.3 ?
C37' C38' H38C . . 111.3 ?
C39' C38' H38D . . 111.3 ?
C37' C38' H38D . . 111.3 ?
H38C C38' H38D . . 109.2 ?
C40' C39' C38' . . 105.9(11) ?
C40' C39' H39C . . 110.6 ?
C38' C39' H39C . . 110.6 ?
C40' C39' H39D . . 110.6 ?
C38' C39' H39D . . 110.6 ?
H39C C39' H39D . . 108.7 ?
O3' C40' C39' . . 109.6(11) ?
O3' C40' H40C . . 109.8 ?
C39' C40' H40C . . 109.8 ?
O3' C40' H40D . . 109.8 ?
C39' C40' H40D . . 109.8 ?
H40C C40' H40D . . 108.2 ?

loop_
_geom_bond_atom_site_label_1
_geom_bond_atom_site_label_2
_geom_bond_site_symmetry_2
_geom_bond_distance
_geom_bond_publ_flag
V1 C17 . 2.184(3) y
V1 C3 . 2.192(3) y
V1 C16 . 2.196(3) y
V1 C2 . 2.206(3) y
V1 C18 . 2.213(3) y
V1 C4 . 2.214(3) y
V1 C1 . 2.219(3) y
V1 C15 . 2.230(3) y
V1 C11 . 2.343(3) y
V1 C12 . 2.347(3) y
V1 C25 . 2.358(2) y
V1 C26 . 2.369(2) y
V2 C7 . 2.198(3) y
V2 C20 . 2.200(3) y
V2 C21 . 2.202(3) y
V2 C6 . 2.204(3) y
V2 C8 . 2.218(3) y
V2 C22 . 2.229(3) y
V2 C5 . 2.232(3) y
V2 C19 . 2.233(3) y
V2 C13 . 2.356(2) y
V2 C14 . 2.357(2) y
V2 C27 . 2.358(2) y
V2 C28 . 2.361(2) y
C1 C2 . 1.421(4) ?
C1 C11 . 1.436(4) ?
C1 H1 . 0.90(2) ?
C2 C3 . 1.402(4) ?
C2 H2 . 0.89(3) ?
C3 C4 . 1.407(4) ?
C3 H3 . 0.96(3) ?
C4 C12 . 1.439(3) ?
C4 H4 . 0.94(3) ?
C5 C6 . 1.417(4) ?
C5 C13 . 1.431(3) ?
C5 H5 . 0.91(3) ?
C6 C7 . 1.405(4) ?
C6 H6 . 0.94(3) ?
C7 C8 . 1.413(4) ?
C7 H7 . 0.90(3) ?
C8 C14 . 1.439(4) ?
C8 H8 . 0.94(2) ?
C9 C11 . 1.400(3) ?
C9 C14 . 1.402(4) ?
C9 H9 . 0.96(3) ?
C10 C12 . 1.396(3) ?
C10 C13 . 1.404(3) ?
C10 H10 . 0.94(3) ?
C11 C12 . 1.465(3) ?
C13 C14 . 1.458(3) ?
C15 C16 . 1.420(4) ?
C15 C25 . 1.428(3) ?
C15 H15 . 0.95(3) ?
C16 C17 . 1.408(4) ?
C16 H16 . 0.93(3) ?
C17 C18 . 1.410(4) ?
C17 H17 . 0.95(3) ?
C18 C26 . 1.437(4) ?
C18 H18 . 0.90(3) ?
C19 C20 . 1.420(4) ?
C19 C27 . 1.432(3) ?
C19 H19 . 0.99(2) ?
C20 C21 . 1.407(4) ?
C20 H20 . 0.89(3) ?
C21 C22 . 1.421(4) ?
C21 H21 . 0.99(3) ?
C22 C28 . 1.436(3) ?
C22 H22 . 0.94(2) ?
C23 C28 . 1.398(3) ?
C23 C25 . 1.410(3) ?
C23 Na1 . 2.872(3) y
C23 H23 . 0.91(3) ?
C24 C26 . 1.400(3) ?
C24 C27 . 1.417(3) ?
C24 Na1 . 2.848(3) y
C24 H24 . 0.92(2) ?
C25 C26 . 1.473(3) ?
C25 Na1 . 2.880(3) y
C26 Na1 . 2.880(3) y
C27 C28 . 1.466(3) ?
C27 Na1 . 2.974(3) y
C28 Na1 . 2.986(3) y
Na1 O2' . 2.227(9) ?
Na1 O3' . 2.269(10) ?
Na1 O1 . 2.276(8) y
Na1 O3 . 2.279(7) y
Na1 O1' . 2.294(12) ?
Na1 O2 . 2.304(7) y
O1 C32 . 1.437(9) ?
O1 C29 . 1.446(10) ?
C29 C30 . 1.519(11) ?
C29 H29A . 0.9900 ?
C29 H29B . 0.9900 ?
C30 C31 . 1.520(10) ?
C30 H30A . 0.9900 ?
C30 H30B . 0.9900 ?
C31 C32 . 1.512(9) ?
C31 H31A . 0.9900 ?
C31 H31B . 0.9900 ?
C32 H32A . 0.9900 ?
C32 H32B . 0.9900 ?
O2 C33 . 1.432(10) ?
O2 C36 . 1.439(9) ?
C33 C34 . 1.413(9) ?
C33 H33A . 0.9900 ?
C33 H33B . 0.9900 ?
C34 C35 . 1.505(10) ?
C34 H34A . 0.9900 ?
C34 H34B . 0.9900 ?
C35 C36 . 1.436(10) ?
C35 H35A . 0.9900 ?
C35 H35B . 0.9900 ?
C36 H36A . 0.9900 ?
C36 H36B . 0.9900 ?
O3 C40 . 1.417(9) ?
O3 C37 . 1.431(8) ?
C37 C38 . 1.495(10) ?
C37 H37A . 0.9900 ?
C37 H37B . 0.9900 ?
C38 C39 . 1.502(12) ?
C38 H38A . 0.9900 ?
C38 H38B . 0.9900 ?
C39 C40 . 1.486(9) ?
C39 H39A . 0.9900 ?
C39 H39B . 0.9900 ?
C40 H40A . 0.9900 ?
C40 H40B . 0.9900 ?
O1' C29' . 1.448(12) ?
O1' C32' . 1.462(12) ?
C29' C30' . 1.509(13) ?
C29' H29C . 0.9900 ?
C29' H29D . 0.9900 ?
C30' C31' . 1.526(12) ?
C30' H30C . 0.9900 ?
C30' H30D . 0.9900 ?
C31' C32' . 1.507(12) ?
C31' H31C . 0.9900 ?
C31' H31D . 0.9900 ?
C32' H32C . 0.9900 ?
C32' H32D . 0.9900 ?
O2' C36' . 1.381(10) ?
O2' C33' . 1.408(12) ?
C33' C34' . 1.462(12) ?
C33' H33C . 0.9900 ?
C33' H33D . 0.9900 ?
C34' C35' . 1.492(14) ?
C34' H34C . 0.9900 ?
C34' H34D . 0.9900 ?
C35' C36' . 1.471(12) ?
C35' H35C . 0.9900 ?
C35' H35D . 0.9900 ?
C36' H36C . 0.9900 ?
C36' H36D . 0.9900 ?
O3' C40' . 1.398(11) ?
O3' C37' . 1.405(11) ?
C37' C38' . 1.496(13) ?
C37' H37C . 0.9900 ?
C37' H37D . 0.9900 ?
C38' C39' . 1.477(15) ?
C38' H38C . 0.9900 ?
C38' H38D . 0.9900 ?
C39' C40' . 1.475(13) ?
C39' H39C . 0.9900 ?
C39' H39D . 0.9900 ?
C40' H40C . 0.9900 ?
C40' H40D . 0.9900 ?

loop_
_geom_torsion_atom_site_label_1
_geom_torsion_atom_site_label_2
_geom_torsion_atom_site_label_3
_geom_torsion_atom_site_label_4
_geom_torsion_site_symmetry_1
_geom_torsion_site_symmetry_2
_geom_torsion_site_symmetry_3
_geom_torsion_site_symmetry_4
_geom_torsion
_geom_torsion_publ_flag
C11 C1 C2 C3 . . . . -5.1(4) ?
V1 C1 C2 C3 . . . . 54.3(3) ?
C11 C1 C2 V1 . . . . -59.4(2) ?
C1 C2 C3 C4 . . . . 1.2(4) ?
V1 C2 C3 C4 . . . . 55.9(2) ?
C1 C2 C3 V1 . . . . -54.7(3) ?
C2 C3 C4 C12 . . . . 3.6(4) ?
V1 C3 C4 C12 . . . . 59.3(2) ?
C2 C3 C4 V1 . . . . -55.7(2) ?
C13 C5 C6 C7 . . . . -4.3(4) ?
V2 C5 C6 C7 . . . . 55.1(2) ?
C13 C5 C6 V2 . . . . -59.4(2) ?
C5 C6 C7 C8 . . . . -0.1(4) ?
V2 C6 C7 C8 . . . . 55.6(2) ?
C5 C6 C7 V2 . . . . -55.7(2) ?
C6 C7 C8 C14 . . . . 4.8(4) ?
V2 C7 C8 C14 . . . . 60.2(2) ?
C6 C7 C8 V2 . . . . -55.4(2) ?
C14 C9 C11 C1 . . . . -175.4(2) ?
C14 C9 C11 C12 . . . . -0.5(4) ?
C14 C9 C11 V1 . . . . -89.6(3) ?
C2 C1 C11 C9 . . . . 179.1(3) ?
V1 C1 C11 C9 . . . . 122.4(2) ?
C2 C1 C11 C12 . . . . 4.2(4) ?
V1 C1 C11 C12 . . . . -52.5(2) ?
C2 C1 C11 V1 . . . . 56.7(2) ?
C13 C10 C12 C4 . . . . 174.0(2) ?
C13 C10 C12 C11 . . . . -1.4(4) ?
C13 C10 C12 V1 . . . . 87.7(3) ?
C3 C4 C12 C10 . . . . -179.7(2) ?
V1 C4 C12 C10 . . . . -123.3(2) ?
C3 C4 C12 C11 . . . . -4.3(4) ?
V1 C4 C12 C11 . . . . 52.1(2) ?
C3 C4 C12 V1 . . . . -56.4(2) ?
C9 C11 C12 C10 . . . . 0.9(4) ?
C1 C11 C12 C10 . . . . 176.1(2) ?
V1 C11 C12 C10 . . . . 125.9(2) ?
C9 C11 C12 C4 . . . . -174.7(2) ?
C1 C11 C12 C4 . . . . 0.4(4) ?
V1 C11 C12 C4 . . . . -49.7(2) ?
C9 C11 C12 V1 . . . . -125.0(2) ?
C1 C11 C12 V1 . . . . 50.2(2) ?
C12 C10 C13 C5 . . . . -174.9(2) ?
C12 C10 C13 C14 . . . . 1.3(4) ?
C12 C10 C13 V2 . . . . -88.5(3) ?
C6 C5 C13 C10 . . . . -179.8(2) ?
V2 C5 C13 C10 . . . . 123.8(2) ?
C6 C5 C13 C14 . . . . 4.0(4) ?
V2 C5 C13 C14 . . . . -52.4(2) ?
C6 C5 C13 V2 . . . . 56.4(2) ?
C11 C9 C14 C8 . . . . 175.1(2) ?
C11 C9 C14 C13 . . . . 0.5(4) ?
C11 C9 C14 V2 . . . . 89.6(3) ?
C7 C8 C14 C9 . . . . -179.6(2) ?
V2 C8 C14 C9 . . . . -122.5(2) ?
C7 C8 C14 C13 . . . . -5.0(4) ?
V2 C8 C14 C13 . . . . 52.1(2) ?
C7 C8 C14 V2 . . . . -57.1(2) ?
C10 C13 C14 C9 . . . . -0.8(3) ?
C5 C13 C14 C9 . . . . 175.5(2) ?
V2 C13 C14 C9 . . . . 125.4(2) ?
C10 C13 C14 C8 . . . . -175.7(2) ?
C5 C13 C14 C8 . . . . 0.6(3) ?
V2 C13 C14 C8 . . . . -49.5(2) ?
C10 C13 C14 V2 . . . . -126.2(2) ?
C5 C13 C14 V2 . . . . 50.2(2) ?
C25 C15 C16 C17 . . . . 3.8(4) ?
V1 C15 C16 C17 . . . . -55.1(2) ?
C25 C15 C16 V1 . . . . 58.9(2) ?
C15 C16 C17 C18 . . . . 0.0(4) ?
V1 C16 C17 C18 . . . . -55.9(2) ?
C15 C16 C17 V1 . . . . 56.0(2) ?
C16 C17 C18 C26 . . . . -4.9(4) ?
V1 C17 C18 C26 . . . . -60.5(2) ?
C16 C17 C18 V1 . . . . 55.6(2) ?
C27 C19 C20 C21 . . . . 3.9(4) ?
V2 C19 C20 C21 . . . . -55.4(2) ?
C27 C19 C20 V2 . . . . 59.3(2) ?
C19 C20 C21 C22 . . . . 0.3(4) ?
V2 C20 C21 C22 . . . . -55.7(2) ?
C19 C20 C21 V2 . . . . 56.0(2) ?
C20 C21 C22 C28 . . . . -4.3(4) ?
V2 C21 C22 C28 . . . . -59.5(2) ?
C20 C21 C22 V2 . . . . 55.2(2) ?
C28 C23 C25 C15 . . . . 173.0(2) ?
Na1 C23 C25 C15 . . . . -118.3(3) ?
C28 C23 C25 C26 . . . . -4.6(4) ?
Na1 C23 C25 C26 . . . . 64.2(2) ?
C28 C23 C25 V1 . . . . 85.4(3) ?
Na1 C23 C25 V1 . . . . 154.2(2) ?
C28 C23 C25 Na1 . . . . -68.7(2) ?
C16 C15 C25 C23 . . . . 179.7(3) ?
V1 C15 C25 C23 . . . . -124.6(2) ?
C16 C15 C25 C26 . . . . -2.8(4) ?
V1 C15 C25 C26 . . . . 53.0(2) ?
C16 C15 C25 V1 . . . . -55.7(2) ?
C16 C15 C25 Na1 . . . . 86.5(3) ?
V1 C15 C25 Na1 . . . . 142.22(15) ?
C27 C24 C26 C18 . . . . -170.5(2) ?
Na1 C24 C26 C18 . . . . 119.8(2) ?
C27 C24 C26 C25 . . . . 6.3(4) ?
Na1 C24 C26 C25 . . . . -63.4(2) ?
C27 C24 C26 V1 . . . . -83.5(3) ?
Na1 C24 C26 V1 . . . . -153.2(2) ?
C27 C24 C26 Na1 . . . . 69.7(2) ?
C17 C18 C26 C24 . . . . -177.4(3) ?
V1 C18 C26 C24 . . . . 125.7(2) ?
C17 C18 C26 C25 . . . . 5.8(4) ?
V1 C18 C26 C25 . . . . -51.1(2) ?
C17 C18 C26 V1 . . . . 56.9(2) ?
C17 C18 C26 Na1 . . . . -84.0(3) ?
V1 C18 C26 Na1 . . . . -140.92(15) ?
C23 C25 C26 C24 . . . . -1.2(3) ?
C15 C25 C26 C24 . . . . -178.9(2) ?
V1 C25 C26 C24 . . . . -128.4(2) ?
Na1 C25 C26 C24 . . . . 63.1(2) ?
C23 C25 C26 C18 . . . . 175.7(2) ?
C15 C25 C26 C18 . . . . -2.0(4) ?
V1 C25 C26 C18 . . . . 48.6(2) ?
Na1 C25 C26 C18 . . . . -119.9(2) ?
C23 C25 C26 V1 . . . . 127.2(2) ?
C15 C25 C26 V1 . . . . -50.5(2) ?
Na1 C25 C26 V1 . . . . -168.50(8) ?
C23 C25 C26 Na1 . . . . -64.3(2) ?
C15 C25 C26 Na1 . . . . 118.0(2) ?
V1 C25 C26 Na1 . . . . 168.50(8) ?
C26 C24 C27 C19 . . . . 171.5(2) ?
Na1 C24 C27 C19 . . . . -120.8(2) ?
C26 C24 C27 C28 . . . . -5.5(4) ?
Na1 C24 C27 C28 . . . . 62.3(2) ?
C26 C24 C27 V2 . . . . 84.0(3) ?
Na1 C24 C27 V2 . . . . 151.81(19) ?
C26 C24 C27 Na1 . . . . -67.8(2) ?
C20 C19 C27 C24 . . . . 179.1(2) ?
V2 C19 C27 C24 . . . . -124.6(2) ?
C20 C19 C27 C28 . . . . -4.0(4) ?
V2 C19 C27 C28 . . . . 52.3(2) ?
C20 C19 C27 V2 . . . . -56.2(2) ?
C20 C19 C27 Na1 . . . . 89.3(3) ?
V2 C19 C27 Na1 . . . . 145.55(16) ?
C25 C23 C28 C22 . . . . -171.9(2) ?
Na1 C23 C28 C22 . . . . 121.6(2) ?
C25 C23 C28 C27 . . . . 5.4(4) ?
Na1 C23 C28 C27 . . . . -61.0(2) ?
C25 C23 C28 V2 . . . . -84.7(3) ?
Na1 C23 C28 V2 . . . . -151.17(19) ?
C25 C23 C28 Na1 . . . . 66.4(2) ?
C21 C22 C28 C23 . . . . -178.5(2) ?
V2 C22 C28 C23 . . . . 125.0(2) ?
C21 C22 C28 C27 . . . . 4.1(4) ?
V2 C22 C28 C27 . . . . -52.3(2) ?
C21 C22 C28 V2 . . . . 56.4(2) ?
C21 C22 C28 Na1 . . . . -87.6(3) ?
V2 C22 C28 Na1 . . . . -144.06(16) ?
C24 C27 C28 C23 . . . . -0.4(3) ?
C19 C27 C28 C23 . . . . -177.5(2) ?
V2 C27 C28 C23 . . . . -127.5(2) ?
Na1 C27 C28 C23 . . . . 59.2(2) ?
C24 C27 C28 C22 . . . . 177.1(2) ?
C19 C27 C28 C22 . . . . 0.0(3) ?
V2 C27 C28 C22 . . . . 50.0(2) ?
Na1 C27 C28 C22 . . . . -123.4(2) ?
C24 C27 C28 V2 . . . . 127.1(2) ?
C19 C27 C28 V2 . . . . -50.0(2) ?
Na1 C27 C28 V2 . . . . -173.33(8) ?
C24 C27 C28 Na1 . . . . -59.6(2) ?
C19 C27 C28 Na1 . . . . 123.3(2) ?
V2 C27 C28 Na1 . . . . 173.33(8) ?
C32 O1 C29 C30 . . . . 36.9(17) ?
Na1 O1 C29 C30 . . . . -115.0(15) ?
O1 C29 C30 C31 . . . . -26(2) ?
C29 C30 C31 C32 . . . . 7(2) ?
C29 O1 C32 C31 . . . . -33.2(15) ?
Na1 O1 C32 C31 . . . . 121.9(12) ?
C30 C31 C32 O1 . . . . 15.4(17) ?
C36 O2 C33 C34 . . . . 24.1(13) ?
Na1 O2 C33 C34 . . . . -144.1(9) ?
O2 C33 C34 C35 . . . . -12.1(14) ?
C33 C34 C35 C36 . . . . -4.4(15) ?
C34 C35 C36 O2 . . . . 19.0(14) ?
C33 O2 C36 C35 . . . . -26.2(13) ?
Na1 O2 C36 C35 . . . . 141.6(11) ?
C40 O3 C37 C38 . . . . -38.4(14) ?
Na1 O3 C37 C38 . . . . 142.2(12) ?
O3 C37 C38 C39 . . . . 40.6(15) ?
C37 C38 C39 C40 . . . . -28.4(17) ?
C37 O3 C40 C39 . . . . 19.3(16) ?
Na1 O3 C40 C39 . . . . -161.4(12) ?
C38 C39 C40 O3 . . . . 6.8(18) ?
C32' O1' C29' C30' . . . . 19(3) ?
Na1 O1' C29' C30' . . . . -127(2) ?
O1' C29' C30' C31' . . . . 6(3) ?
C29' C30' C31' C32' . . . . -27(3) ?
C29' O1' C32' C31' . . . . -37(2) ?
Na1 O1' C32' C31' . . . . 106.3(19) ?
C30' C31' C32' O1' . . . . 39(2) ?
C36' O2' C33' C34' . . . . 7(2) ?
Na1 O2' C33' C34' . . . . 176.4(12) ?
O2' C33' C34' C35' . . . . 13(2) ?
C33' C34' C35' C36' . . . . -26.2(18) ?
C33' O2' C36' C35' . . . . -24.2(19) ?
Na1 O2' C36' C35' . . . . 170.6(17) ?
C34' C35' C36' O2' . . . . 31.0(17) ?
C40' O3' C37' C38' . . . . -18(3) ?
Na1 O3' C37' C38' . . . . 149.2(16) ?
C40' O3' C37' Na1 . . . . -167(3) ?
O3' C37' C38' C39' . . . . 24(3) ?
Na1 C37' C38' C39' . . . . 60(3) ?
C37' C38' C39' C40' . . . . -20(3) ?
C37' O3' C40' C39' . . . . 4(3) ?
Na1 O3' C40' C39' . . . . -157(2) ?
C38' C39' C40' O3' . . . . 11(3) ?

_cod_database_fobs_code 2022540
